data_2019515
loop_
_publ_author_name
'Mouas Toma, Nardjes'
'Daran, Jean-Claude'
'Merazig, Hocine'
'Manoury, Eric'

_publ_section_title
;
 A new <i>P</i>,<i>S</i>-coordinating ferrocenyl ligand: synthesis of a
 precursor and its coordination compounds with Pd^II^ and Pt^II^
;
_journal_coeditor_code FA3335
_journal_issue 5
_journal_name_full 'Acta Crystallographica Section C'
_journal_page_first 460
_journal_page_last 464
_journal_paper_doi 10.1107/S2053229614007554
_journal_volume 70
_journal_year 2014
_chemical_formula_iupac '[Fe2 Pt2 (C5 H5)2 (C18 H15 P1 S1)2 Cl2] , C7 H8'
_chemical_formula_moiety 'C46 H40 Cl2 Fe2 P2 Pt2 S2, C7 H8'
_chemical_formula_sum 'C53 H48 Cl2 Fe2 P2 Pt2 S2'
_chemical_formula_weight 1383.75
_chemical_name_systematic
'(<i>R</i>,<i>R</i>/<i>S</i>,<i>S</i>)-Bis{\m-[2-(diphenylphosphanyl)ferrocen-1-yl]methanethiolato-\k^3^<i>P</i>,<i>S</i>:<i>S</i>}bis[chloridoplatinum(II)] toluene monosolvate'
_space_group_IT_number 15
_symmetry_cell_setting monoclinic
_symmetry_space_group_name_Hall '-C 2yc'
_symmetry_space_group_name_H-M 'C 1 2/c 1'
_atom_sites_solution_hydrogens geom
_audit_creation_method SHELXL97
_cell_angle_alpha 90.00
_cell_angle_beta 106.285(5)
_cell_angle_gamma 90.00
_cell_formula_units_Z 4
_cell_length_a 23.5510(13)
_cell_length_b 11.0936(3)
_cell_length_c 20.7693(8)
_cell_measurement_reflns_used 7900
_cell_measurement_temperature 180.05(10)
_cell_measurement_theta_max 32.6932
_cell_measurement_theta_min 3.0586
_cell_volume 5208.6(4)
_computing_cell_refinement 'CrysAlis PRO (Agilent, 2012)'
_computing_data_collection 'CrysAlis PRO (Agilent, 2012)'
_computing_data_reduction 'CrysAlis PRO (Agilent, 2012)'
_computing_molecular_graphics
;
ORTEPIII (Burnett & Johnson, 1996) and ORTEP-3 for Windows (Farrugia,
2012)
;
_computing_publication_material 'SHELXL2013 (Sheldrick, 2008)'
_computing_structure_refinement 'SHELXL2013 (Sheldrick, 2008)'
_computing_structure_solution 'SIR97 (Altomare <i>et al.</i>, 1999)'
_diffrn_ambient_temperature 180(2)
_diffrn_detector_area_resol_mean 16.1978
_diffrn_measured_fraction_theta_full 0.997
_diffrn_measured_fraction_theta_max 0.999
_diffrn_measurement_device_type 'Agilent Xcalibur Gemini Ultra diffractometer with Eos detector'
_diffrn_measurement_method \w
_diffrn_radiation_monochromator graphite
_diffrn_radiation_source 'Enhance (Mo) X-ray Source'
_diffrn_radiation_type MoK\a
_diffrn_radiation_wavelength 0.71073
_diffrn_reflns_av_R_equivalents 0.0595
_diffrn_reflns_limit_h_max 30
_diffrn_reflns_limit_h_min -30
_diffrn_reflns_limit_k_max 14
_diffrn_reflns_limit_k_min -14
_diffrn_reflns_limit_l_max 26
_diffrn_reflns_limit_l_min -26
_diffrn_reflns_number 33461
_diffrn_reflns_theta_full 27.500
_diffrn_reflns_theta_max 27.479
_diffrn_reflns_theta_min 3.065
_exptl_absorpt_coefficient_mu 6.179
_exptl_absorpt_correction_T_max 1.0
_exptl_absorpt_correction_T_min 0.652
_exptl_absorpt_correction_type multi-scan
_exptl_absorpt_process_details '(CrysAlis PRO; Agilent, 2012)'
_exptl_crystal_colour orange
_exptl_crystal_density_diffrn 1.765
_exptl_crystal_density_method 'not measured'
_exptl_crystal_description plate
_exptl_crystal_F_000 2680
_exptl_crystal_size_max 0.24
_exptl_crystal_size_mid 0.15
_exptl_crystal_size_min 0.04
_platon_squeeze_details
;
Some residual electron density were difficult to modelize and therefore, the
SQUEEZE function of PLATON (Spek, 2009) was used to eliminate the contribution
of the electron density in the solvent region from the intensity data, and the
solvent-free model was employed for the final refinement.
There are two cavities of 726 \%A^3^ per unitl cell. PLATON estimated that
each cavity contains 132 electrons which might correspond roughly to 2 solvent
molecules of toluene as suggested by the synthetic procedure and by the
analyze of the residual electron density on a difference Fourier maps which
revealed two very disordered ring shapes.
;
_refine_diff_density_max 2.049
_refine_diff_density_min -0.657
_refine_ls_extinction_method none
_refine_ls_goodness_of_fit_ref 0.846
_refine_ls_hydrogen_treatment constr
_refine_ls_matrix_type full
_refine_ls_number_parameters 253
_refine_ls_number_reflns 5966
_refine_ls_number_restraints 0
_refine_ls_restrained_S_all 0.846
_refine_ls_R_factor_all 0.0448
_refine_ls_R_factor_gt 0.0339
_refine_ls_shift/su_max 0.002
_refine_ls_shift/su_mean 0.000
_refine_ls_structure_factor_coef Fsqd
_refine_ls_weighting_details 'w = 1/[\s^2^(Fo^2^)+(0.0538P)^2^+34.1250P] where P=(Fo^2^+2Fc^2^)/3'
_refine_ls_weighting_scheme calc
_refine_ls_wR_factor_gt 0.0838
_refine_ls_wR_factor_ref 0.0894
_reflns_number_gt 4810
_reflns_number_total 5966
_reflns_threshold_expression I>2\s(I)
_cod_data_source_file fa3335sup1.cif
_cod_data_source_block 4
_cod_depositor_comments 'Adding full bibliography for 2019513--2019515.cif.'
_cod_original_sg_symbol_H-M 'C 2/c'
_cod_database_code 2019515
_cod_database_fobs_code 2019515

loop_
_symmetry_equiv_pos_as_xyz
'x, y, z'
'-x, y, -z+1/2'
'x+1/2, y+1/2, z'
'-x+1/2, y+1/2, -z+1/2'
'-x, -y, -z'
'x, -y, z-1/2'
'-x+1/2, -y+1/2, -z'
'x+1/2, -y+1/2, z-1/2'

loop_
_atom_site_type_symbol
_atom_site_label
_atom_site_fract_x
_atom_site_fract_y
_atom_site_fract_z
_atom_site_U_iso_or_equiv
_atom_site_adp_type
_atom_site_calc_flag
_atom_site_occupancy
Pt Pt1 0.92769(2) 0.09459(2) 0.73357(2) 0.02925(7) Uani d 1
Fe Fe1 0.87814(4) -0.04224(6) 0.52205(3) 0.03114(17) Uani d 1
Cl Cl1 0.87080(7) 0.15249(16) 0.80463(7) 0.0486(4) Uani d 1
S S1 0.99233(6) 0.02752(11) 0.67768(6) 0.0308(3) Uani d 1
P P1 0.85447(6) 0.14840(11) 0.64253(6) 0.0291(3) Uani d 1
C C1 0.8695(2) 0.1199(4) 0.5635(2) 0.0309(11) Uani d 1
C C2 0.9277(3) 0.1094(4) 0.5539(2) 0.0315(11) Uani d 1
C C3 0.9198(3) 0.0910(5) 0.4833(2) 0.0368(12) Uani d 1
H H3 0.9506 0.0809 0.4624 0.044 Uiso calc 1
C C4 0.8586(3) 0.0907(5) 0.4504(3) 0.0389(13) Uani d 1
H H4 0.8413 0.0811 0.4035 0.047 Uiso calc 1
C C5 0.8273(3) 0.1072(4) 0.4988(3) 0.0357(12) Uani d 1
H H5 0.7855 0.1095 0.4900 0.043 Uiso calc 1
C C6 0.8771(3) -0.1774(5) 0.5892(3) 0.0425(14) Uani d 1
H H6 0.8813 -0.1679 0.6357 0.051 Uiso calc 1
C C7 0.9235(3) -0.1969(5) 0.5598(3) 0.0407(13) Uani d 1
H H7 0.9644 -0.2022 0.5830 0.049 Uiso calc 1
C C8 0.8982(3) -0.2073(5) 0.4897(3) 0.0404(13) Uani d 1
H H8 0.9193 -0.2208 0.4575 0.048 Uiso calc 1
C C9 0.8369(3) -0.1944(5) 0.4759(3) 0.0423(13) Uani d 1
H H9 0.8092 -0.1983 0.4327 0.051 Uiso calc 1
C C10 0.8232(3) -0.1744(5) 0.5374(3) 0.0442(14) Uani d 1
H H10 0.7849 -0.1614 0.5427 0.053 Uiso calc 1
C C21 0.9862(3) 0.1245(5) 0.6053(3) 0.0358(12) Uani d 1
H H21A 0.9911 0.2096 0.6201 0.043 Uiso calc 1
H H21B 1.0184 0.1047 0.5848 0.043 Uiso calc 1
C C111 0.7854(3) 0.0703(5) 0.6377(3) 0.0362(12) Uani d 1
C C112 0.7322(3) 0.1112(6) 0.5967(3) 0.0504(16) Uani d 1
H H112 0.7308 0.1843 0.5726 0.060 Uiso calc 1
C C113 0.6803(3) 0.0456(8) 0.5906(4) 0.064(2) Uani d 1
H H113 0.6439 0.0731 0.5614 0.077 Uiso calc 1
C C114 0.6819(4) -0.0584(8) 0.6267(4) 0.067(2) Uani d 1
H H114 0.6465 -0.1020 0.6233 0.081 Uiso calc 1
C C115 0.7344(4) -0.0994(6) 0.6674(3) 0.0562(19) Uani d 1
H H115 0.7352 -0.1722 0.6918 0.067 Uiso calc 1
C C116 0.7863(3) -0.0363(5) 0.6736(3) 0.0443(14) Uani d 1
H H116 0.8225 -0.0655 0.7023 0.053 Uiso calc 1
C C121 0.8351(2) 0.3081(4) 0.6371(2) 0.0308(11) Uani d 1
C C122 0.8553(3) 0.3843(5) 0.5956(3) 0.0401(13) Uani d 1
H H122 0.8784 0.3528 0.5686 0.048 Uiso calc 1
C C123 0.8419(3) 0.5068(5) 0.5931(3) 0.0460(14) Uani d 1
H H123 0.8562 0.5586 0.5647 0.055 Uiso calc 1
C C124 0.8086(3) 0.5525(5) 0.6313(3) 0.0483(15) Uani d 1
H H124 0.7997 0.6362 0.6297 0.058 Uiso calc 1
C C125 0.7876(3) 0.4766(5) 0.6725(3) 0.0518(16) Uani d 1
H H125 0.7642 0.5084 0.6991 0.062 Uiso calc 1
C C126 0.8006(3) 0.3550(5) 0.6751(3) 0.0488(15) Uani d 1
H H126 0.7857 0.3033 0.7030 0.059 Uiso calc 1

loop_
_atom_site_aniso_label
_atom_site_aniso_U_11
_atom_site_aniso_U_22
_atom_site_aniso_U_33
_atom_site_aniso_U_12
_atom_site_aniso_U_13
_atom_site_aniso_U_23
Pt1 0.04125(13) 0.02486(10) 0.02359(10) 0.00224(8) 0.01229(8) 0.00190(7)
Fe1 0.0452(4) 0.0243(3) 0.0256(3) -0.0053(3) 0.0127(3) -0.0033(3)
Cl1 0.0522(9) 0.0658(9) 0.0310(6) 0.0172(8) 0.0169(6) 0.0008(7)
S1 0.0393(7) 0.0272(6) 0.0276(6) -0.0028(5) 0.0124(5) -0.0032(5)
P1 0.0409(7) 0.0226(6) 0.0252(6) -0.0008(5) 0.0117(5) 0.0013(5)
C1 0.044(3) 0.022(2) 0.028(2) -0.001(2) 0.013(2) -0.0006(19)
C2 0.048(3) 0.024(2) 0.025(2) -0.005(2) 0.015(2) 0.0003(19)
C3 0.057(4) 0.031(3) 0.026(2) -0.009(3) 0.018(2) -0.001(2)
C4 0.056(4) 0.037(3) 0.026(2) -0.006(3) 0.015(2) 0.003(2)
C5 0.051(3) 0.026(2) 0.029(2) 0.001(2) 0.008(2) 0.001(2)
C6 0.074(4) 0.026(2) 0.033(3) -0.012(3) 0.022(3) -0.002(2)
C7 0.051(3) 0.026(2) 0.044(3) -0.002(2) 0.011(3) -0.001(2)
C8 0.055(4) 0.028(3) 0.043(3) -0.003(3) 0.022(3) -0.009(2)
C9 0.053(4) 0.031(3) 0.042(3) -0.010(3) 0.012(3) -0.013(2)
C10 0.058(4) 0.026(2) 0.056(3) -0.008(3) 0.027(3) -0.004(2)
C21 0.044(3) 0.036(3) 0.029(2) -0.012(2) 0.013(2) -0.003(2)
C111 0.047(3) 0.031(3) 0.033(3) -0.009(2) 0.015(2) -0.005(2)
C112 0.051(4) 0.059(4) 0.040(3) -0.012(3) 0.012(3) 0.000(3)
C113 0.051(4) 0.089(6) 0.050(4) -0.022(4) 0.011(3) -0.008(4)
C114 0.071(5) 0.080(5) 0.064(4) -0.045(4) 0.041(4) -0.030(4)
C115 0.089(6) 0.043(3) 0.052(4) -0.029(4) 0.046(4) -0.018(3)
C116 0.071(4) 0.030(3) 0.041(3) -0.008(3) 0.031(3) -0.005(2)
C121 0.040(3) 0.025(2) 0.026(2) 0.000(2) 0.006(2) -0.0019(19)
C122 0.055(4) 0.028(3) 0.042(3) -0.003(2) 0.021(3) 0.002(2)
C123 0.065(4) 0.024(2) 0.054(3) -0.005(3) 0.025(3) 0.003(2)
C124 0.071(4) 0.024(2) 0.049(3) 0.003(3) 0.015(3) -0.001(2)
C125 0.083(5) 0.033(3) 0.047(3) 0.010(3) 0.031(3) 0.000(3)
C126 0.074(4) 0.033(3) 0.044(3) 0.012(3) 0.024(3) 0.007(3)

loop_
_atom_type_symbol
_atom_type_description
_atom_type_scat_dispersion_real
_atom_type_scat_dispersion_imag
_atom_type_scat_source
C C 0.0033 0.0016 'International Tables Vol C Tables 4.2.6.8 and 6.1.1.4'
H H 0.0000 0.0000 'International Tables Vol C Tables 4.2.6.8 and 6.1.1.4'
P P 0.1023 0.0942 'International Tables Vol C Tables 4.2.6.8 and 6.1.1.4'
S S 0.1246 0.1234 'International Tables Vol C Tables 4.2.6.8 and 6.1.1.4'
Cl Cl 0.1484 0.1585 'International Tables Vol C Tables 4.2.6.8 and 6.1.1.4'
Fe Fe 0.3463 0.8444 'International Tables Vol C Tables 4.2.6.8 and 6.1.1.4'
Pt Pt -1.7033 8.3905 'International Tables Vol C Tables 4.2.6.8 and 6.1.1.4'

loop_
_geom_angle_atom_site_label_1
_geom_angle_atom_site_label_2
_geom_angle_atom_site_label_3
_geom_angle_site_symmetry_3
_geom_angle
P1 Pt1 S1 . 97.02(5)
P1 Pt1 Cl1 . 91.01(5)
S1 Pt1 Cl1 . 171.90(5)
P1 Pt1 S1 2_756 174.85(4)
S1 Pt1 S1 2_756 78.12(5)
Cl1 Pt1 S1 2_756 93.82(5)
C5 Fe1 C1 . 41.5(2)
C5 Fe1 C10 . 105.5(2)
C1 Fe1 C10 . 115.4(2)
C5 Fe1 C9 . 113.2(2)
C1 Fe1 C9 . 147.1(2)
C10 Fe1 C9 . 40.7(2)
C5 Fe1 C2 . 69.5(2)
C1 Fe1 C2 . 41.4(2)
C10 Fe1 C2 . 150.4(2)
C9 Fe1 C2 . 168.8(2)
C5 Fe1 C8 . 146.0(2)
C1 Fe1 C8 . 172.0(2)
C10 Fe1 C8 . 67.9(2)
C9 Fe1 C8 . 39.9(2)
C2 Fe1 C8 . 132.6(2)
C5 Fe1 C6 . 130.0(2)
C1 Fe1 C6 . 109.8(2)
C10 Fe1 C6 . 40.5(2)
C9 Fe1 C6 . 67.7(2)
C2 Fe1 C6 . 119.7(2)
C8 Fe1 C6 . 67.5(2)
C5 Fe1 C7 . 169.8(2)
C1 Fe1 C7 . 132.9(2)
C10 Fe1 C7 . 68.0(3)
C9 Fe1 C7 . 67.5(2)
C2 Fe1 C7 . 112.0(2)
C8 Fe1 C7 . 40.3(2)
C6 Fe1 C7 . 40.1(2)
C5 Fe1 C4 . 40.6(2)
C1 Fe1 C4 . 69.0(2)
C10 Fe1 C4 . 127.4(3)
C9 Fe1 C4 . 105.8(2)
C2 Fe1 C4 . 68.6(2)
C8 Fe1 C4 . 115.4(2)
C6 Fe1 C4 . 166.9(3)
C7 Fe1 C4 . 149.6(2)
C5 Fe1 C3 . 68.5(2)
C1 Fe1 C3 . 69.2(2)
C10 Fe1 C3 . 166.0(2)
C9 Fe1 C3 . 128.6(2)
C2 Fe1 C3 . 41.07(19)
C8 Fe1 C3 . 109.5(2)
C6 Fe1 C3 . 152.6(3)
C7 Fe1 C3 . 119.6(2)
C4 Fe1 C3 . 40.1(2)
C21 S1 Pt1 . 108.55(19)
C21 S1 Pt1 2_756 108.66(18)
Pt1 S1 Pt1 2_756 90.00(4)
C1 P1 C111 . 105.5(2)
C1 P1 C121 . 102.9(2)
C111 P1 C121 . 104.8(3)
C1 P1 Pt1 . 114.72(19)
C111 P1 Pt1 . 112.45(19)
C121 P1 Pt1 . 115.34(16)
C2 C1 C5 . 107.3(4)
C2 C1 P1 . 125.2(4)
C5 C1 P1 . 127.4(4)
C2 C1 Fe1 . 70.0(3)
C5 C1 Fe1 . 69.0(3)
P1 C1 Fe1 . 127.6(3)
C1 C2 C3 . 107.2(5)
C1 C2 C21 . 127.8(4)
C3 C2 C21 . 124.8(5)
C1 C2 Fe1 . 68.5(3)
C3 C2 Fe1 . 69.9(3)
C21 C2 Fe1 . 130.5(4)
C4 C3 C2 . 108.4(5)
C4 C3 Fe1 . 69.7(3)
C2 C3 Fe1 . 69.1(3)
C4 C3 H3 . 125.8
C2 C3 H3 . 125.8
Fe1 C3 H3 . 127.0
C3 C4 C5 . 108.7(5)
C3 C4 Fe1 . 70.2(3)
C5 C4 Fe1 . 68.5(3)
C3 C4 H4 . 125.6
C5 C4 H4 . 125.6
Fe1 C4 H4 . 127.3
C4 C5 C1 . 108.4(5)
C4 C5 Fe1 . 70.9(3)
C1 C5 Fe1 . 69.4(3)
C4 C5 H5 . 125.8
C1 C5 H5 . 125.8
Fe1 C5 H5 . 125.4
C7 C6 C10 . 108.3(5)
C7 C6 Fe1 . 70.1(3)
C10 C6 Fe1 . 69.3(3)
C7 C6 H6 . 125.8
C10 C6 H6 . 125.8
Fe1 C6 H6 . 126.3
C6 C7 C8 . 107.7(5)
C6 C7 Fe1 . 69.8(3)
C8 C7 Fe1 . 69.6(3)
C6 C7 H7 . 126.1
C8 C7 H7 . 126.1
Fe1 C7 H7 . 126.0
C9 C8 C7 . 108.4(5)
C9 C8 Fe1 . 69.9(3)
C7 C8 Fe1 . 70.1(3)
C9 C8 H8 . 125.8
C7 C8 H8 . 125.8
Fe1 C8 H8 . 125.8
C8 C9 C10 . 108.3(5)
C8 C9 Fe1 . 70.2(3)
C10 C9 Fe1 . 69.4(3)
C8 C9 H9 . 125.8
C10 C9 H9 . 125.8
Fe1 C9 H9 . 126.1
C6 C10 C9 . 107.3(5)
C6 C10 Fe1 . 70.3(3)
C9 C10 Fe1 . 70.0(3)
C6 C10 H10 . 126.3
C9 C10 H10 . 126.3
Fe1 C10 H10 . 125.0
C2 C21 S1 . 111.5(4)
C2 C21 H21A . 109.3
S1 C21 H21A . 109.3
C2 C21 H21B . 109.3
S1 C21 H21B . 109.3
H21A C21 H21B . 108.0
C112 C111 C116 . 118.9(6)
C112 C111 P1 . 121.4(4)
C116 C111 P1 . 119.7(5)
C111 C112 C113 . 120.4(7)
C111 C112 H112 . 119.8
C113 C112 H112 . 119.8
C114 C113 C112 . 119.9(7)
C114 C113 H113 . 120.0
C112 C113 H113 . 120.0
C115 C114 C113 . 120.1(6)
C115 C114 H114 . 120.0
C113 C114 H114 . 120.0
C114 C115 C116 . 120.8(6)
C114 C115 H115 . 119.6
C116 C115 H115 . 119.6
C115 C116 C111 . 119.9(7)
C115 C116 H116 . 120.0
C111 C116 H116 . 120.0
C126 C121 C122 . 119.0(5)
C126 C121 P1 . 120.5(4)
C122 C121 P1 . 120.5(4)
C121 C122 C123 . 120.4(5)
C121 C122 H122 . 119.8
C123 C122 H122 . 119.8
C124 C123 C122 . 120.2(5)
C124 C123 H123 . 119.9
C122 C123 H123 . 119.9
C123 C124 C125 . 119.8(5)
C123 C124 H124 . 120.1
C125 C124 H124 . 120.1
C126 C125 C124 . 120.2(6)
C126 C125 H125 . 119.9
C124 C125 H125 . 119.9
C121 C126 C125 . 120.4(6)
C121 C126 H126 . 119.8
C125 C126 H126 . 119.8

loop_
_geom_bond_atom_site_label_1
_geom_bond_atom_site_label_2
_geom_bond_site_symmetry_2
_geom_bond_distance
Pt1 P1 . 2.2531(13)
Pt1 S1 . 2.2823(13)
Pt1 Cl1 . 2.3441(13)
Pt1 S1 2_756 2.3563(13)
Fe1 C5 . 2.022(5)
Fe1 C1 . 2.028(5)
Fe1 C10 . 2.039(6)
Fe1 C9 . 2.047(5)
Fe1 C2 . 2.049(5)
Fe1 C8 . 2.052(5)
Fe1 C6 . 2.052(5)
Fe1 C7 . 2.057(6)
Fe1 C4 . 2.054(5)
Fe1 C3 . 2.060(5)
S1 C21 . 1.821(5)
S1 Pt1 2_756 2.3563(13)
P1 C1 . 1.803(5)
P1 C111 . 1.821(6)
P1 C121 . 1.825(5)
C1 C2 . 1.443(8)
C1 C5 . 1.436(7)
C2 C3 . 1.441(7)
C2 C21 . 1.498(8)
C3 C4 . 1.411(9)
C3 H3 . 0.9500
C4 C5 . 1.415(8)
C4 H4 . 0.9500
C5 H5 . 0.9500
C6 C7 . 1.409(8)
C6 C10 . 1.416(9)
C6 H6 . 0.9500
C7 C8 . 1.416(8)
C7 H7 . 0.9500
C8 C9 . 1.398(8)
C8 H8 . 0.9500
C9 C10 . 1.420(8)
C9 H9 . 0.9500
C10 H10 . 0.9500
C21 H21A . 0.9900
C21 H21B . 0.9900
C111 C112 . 1.379(9)
C111 C116 . 1.395(7)
C112 C113 . 1.396(9)
C112 H112 . 0.9500
C113 C114 . 1.371(11)
C113 H113 . 0.9500
C114 C115 . 1.364(11)
C114 H114 . 0.9500
C115 C116 . 1.384(9)
C115 H115 . 0.9500
C116 H116 . 0.9500
C121 C126 . 1.383(8)
C121 C122 . 1.383(7)
C122 C123 . 1.393(7)
C122 H122 . 0.9500
C123 C124 . 1.361(9)
C123 H123 . 0.9500
C124 C125 . 1.388(9)
C124 H124 . 0.9500
C125 C126 . 1.381(8)
C125 H125 . 0.9500
C126 H126 . 0.9500

loop_
_platon_squeeze_void_nr
_platon_squeeze_void_average_x
_platon_squeeze_void_average_y
_platon_squeeze_void_average_z
_platon_squeeze_void_volume
_platon_squeeze_void_count_electrons
_platon_squeeze_void_content
1 0.500 0.000 0.006 726 132 ' '
2 0.000 0.500 0.112 726 132 ' '
